data_4516670
loop_
_publ_author_name
'Tseng, Kuei-Nin T.'
'Kampf, Jeff W.'
'Szymczak, Nathaniel K.'

_publ_section_title
;
 Mechanism of N,N,N-Amide Ruthenium(II) Hydride Mediated Acceptorless
 Alcohol Dehydrogenation: Inner-Sphere \b-H Elimination versus
 Outer-Sphere Bifunctional Metal--Ligand Cooperativity
;
_journal_issue 9
_journal_name_full 'ACS Catalysis'
_journal_page_first 5468
_journal_paper_doi 10.1021/acscatal.5b00952
_journal_volume 5
_journal_year 2015
_chemical_formula_moiety 'C38 H32 Cl N5 P Ru, F6 P'
_chemical_formula_sum 'C38 H32 Cl F6 N5 P2 Ru'
_chemical_formula_weight 871.15
_space_group_IT_number 2
_space_group_name_Hall '-P 1'
_space_group_name_H-M_alt 'P -1'
_symmetry_cell_setting triclinic
_symmetry_space_group_name_H-M 'P -1'
_atom_sites_solution_hydrogens geom
_atom_sites_solution_primary direct
_atom_sites_solution_secondary difmap
_audit_creation_method SHELXL-97
_cell_angle_alpha 93.195(6)
_cell_angle_beta 103.235(9)
_cell_angle_gamma 93.102(2)
_cell_formula_units_Z 2
_cell_length_a 9.0716(9)
_cell_length_b 12.7210(7)
_cell_length_c 15.6504(17)
_cell_measurement_reflns_used 63956
_cell_measurement_temperature 85(2)
_cell_measurement_theta_max 68.20
_cell_measurement_theta_min 2.90
_cell_volume 1751.2(3)
_computing_cell_refinement 'CrystalClear-SM Expert 2.0 r12'
_computing_data_collection 'CrystalClear-SM Expert 2.0 r12 (Rigaku, 2011)'
_computing_data_reduction 'CrystalClear-SM Expert 2.0 r12'
_computing_molecular_graphics 'Bruker SHELXTL'
_computing_publication_material 'Bruker SHELXTL'
_computing_structure_refinement 'SHELXL-97 (Sheldrick, 1997)'
_computing_structure_solution 'SHELXS-97 (Sheldrick, 1990)'
_diffrn_ambient_temperature 85(2)
_diffrn_detector_area_resol_mean 29.257
_diffrn_measured_fraction_theta_full 0.983
_diffrn_measured_fraction_theta_max 0.983
_diffrn_measurement_device_type 'Rigaku Saturn70 CCD'
_diffrn_measurement_method \w
_diffrn_radiation_monochromator confocal
_diffrn_radiation_source 'micro-focus rotating anode'
_diffrn_radiation_type CuK\a
_diffrn_radiation_wavelength 1.54178
_diffrn_reflns_av_R_equivalents 0.0403
_diffrn_reflns_av_sigmaI/netI 0.0217
_diffrn_reflns_limit_h_max 10
_diffrn_reflns_limit_h_min -10
_diffrn_reflns_limit_k_max 15
_diffrn_reflns_limit_k_min -15
_diffrn_reflns_limit_l_max 18
_diffrn_reflns_limit_l_min -18
_diffrn_reflns_number 50389
_diffrn_reflns_theta_full 68.24
_diffrn_reflns_theta_max 68.24
_diffrn_reflns_theta_min 2.91
_exptl_absorpt_coefficient_mu 5.801
_exptl_absorpt_correction_T_max 0.560
_exptl_absorpt_correction_T_min 0.419
_exptl_absorpt_correction_type multi-scan
_exptl_absorpt_process_details
; 
    Higashi, T. (1995). Program for Absorption Correction. 
    Rigaku Corporation, Tokyo, Japan. 
;
_exptl_crystal_colour purple
_exptl_crystal_density_diffrn 1.652
_exptl_crystal_density_method 'not measured'
_exptl_crystal_description needle
_exptl_crystal_F_000 880
_exptl_crystal_size_max 0.18
_exptl_crystal_size_mid 0.16
_exptl_crystal_size_min 0.10
_refine_diff_density_max 0.406
_refine_diff_density_min -0.486
_refine_diff_density_rms 0.061
_refine_ls_extinction_coef 0.00153(5)
_refine_ls_extinction_expression Fc^*^=kFc[1+0.001xFc^2^\l^3^/sin(2\q)]^-1/4^
_refine_ls_extinction_method SHELXL
_refine_ls_goodness_of_fit_ref 1.056
_refine_ls_hydrogen_treatment mixed
_refine_ls_matrix_type full
_refine_ls_number_parameters 594
_refine_ls_number_reflns 6301
_refine_ls_number_restraints 167
_refine_ls_restrained_S_all 1.048
_refine_ls_R_factor_all 0.0231
_refine_ls_R_factor_gt 0.0230
_refine_ls_shift/su_max 0.001
_refine_ls_shift/su_mean 0.000
_refine_ls_structure_factor_coef Fsqd
_refine_ls_weighting_details 'calc w=1/[\s^2^(Fo^2^)+(0.0289P)^2^+1.5965P] where P=(Fo^2^+2Fc^2^)/3'
_refine_ls_weighting_scheme calc
_refine_ls_wR_factor_gt 0.0592
_refine_ls_wR_factor_ref 0.0593
_reflns_number_gt 6263
_reflns_number_total 6301
_reflns_threshold_expression >2sigma(I)
_cod_data_source_file cs5b00952_si_002.cif
_cod_data_source_block kt2080
_cod_database_code 4516670

loop_
_symmetry_equiv_pos_as_xyz
'x, y, z'
'-x, -y, -z'

loop_
_atom_site_label
_atom_site_type_symbol
_atom_site_fract_x
_atom_site_fract_y
_atom_site_fract_z
_atom_site_U_iso_or_equiv
_atom_site_adp_type
_atom_site_occupancy
_atom_site_symmetry_multiplicity
_atom_site_calc_flag
_atom_site_refinement_flags
_atom_site_disorder_assembly
_atom_site_disorder_group
Cl1 Cl -0.18051(3) 0.53998(2) 0.15760(2) 0.01292(7) Uani 1 1 d . . .
Ru1 Ru 0.059292(10) 0.650918(7) 0.207209(6) 0.00985(3) Uani 1 1 d . A .
P1 P 0.28939(4) 0.75237(3) 0.25266(2) 0.01091(7) Uani 1 1 d . . .
N1 N -0.06918(12) 0.76352(9) 0.24627(8) 0.0130(3) Uani 1 1 d . . .
N2 N -0.10672(13) 0.86131(9) 0.11601(8) 0.0146(3) Uani 1 1 d . . .
N3 N 0.02739(12) 0.70593(9) 0.09120(8) 0.0120(2) Uani 1 1 d . . .
N4 N 0.15902(13) 0.58380(9) 0.02276(8) 0.0119(2) Uani 1 1 d . . .
H4A H 0.179(2) 0.5663(14) -0.0238(12) 0.018(4) Uiso 1 1 d . . .
N5 N 0.17475(13) 0.52526(9) 0.16745(8) 0.0120(2) Uani 1 1 d . . .
C1 C -0.04396(16) 0.65410(12) 0.36862(10) 0.0180(3) Uani 1 1 d . . .
H1A H -0.1078 0.5913 0.3405 0.027 Uiso 1 1 calc R A .
H1B H -0.0453 0.6614 0.4311 0.027 Uiso 1 1 calc R . .
H1C H 0.0604 0.6469 0.3629 0.027 Uiso 1 1 calc R . .
C2 C -0.10366(15) 0.74966(12) 0.32502(10) 0.0150(3) Uani 1 1 d . A .
C3 C -0.18124(16) 0.82240(12) 0.36318(10) 0.0182(3) Uani 1 1 d . . .
H3A H -0.2058 0.8104 0.4178 0.022 Uiso 1 1 calc R A .
C4 C -0.22311(16) 0.91338(12) 0.32109(10) 0.0191(3) Uani 1 1 d . A .
H4B H -0.2712 0.9661 0.3480 0.023 Uiso 1 1 calc R . .
C5 C -0.19329(16) 0.92545(12) 0.23945(10) 0.0184(3) Uani 1 1 d . . .
H5A H -0.2226 0.9863 0.2091 0.022 Uiso 1 1 calc R A .
C6 C -0.11993(15) 0.84790(11) 0.20157(10) 0.0145(3) Uani 1 1 d . A .
C7 C -0.04919(15) 0.79762(11) 0.06816(9) 0.0133(3) Uani 1 1 d . A .
C8 C -0.04797(15) 0.81229(11) -0.02383(10) 0.0141(3) Uani 1 1 d . . .
C9 C -0.10391(16) 0.89075(11) -0.07768(10) 0.0176(3) Uani 1 1 d . A .
H9A H -0.1577 0.9455 -0.0577 0.021 Uiso 1 1 calc R . .
C10 C -0.07837(17) 0.88645(12) -0.16221(10) 0.0197(3) Uani 1 1 d . . .
H10A H -0.1158 0.9391 -0.2007 0.024 Uiso 1 1 calc R A .
C11 C 0.00082(17) 0.80666(12) -0.19129(10) 0.0181(3) Uani 1 1 d . A .
H11A H 0.0168 0.8059 -0.2492 0.022 Uiso 1 1 calc R . .
C12 C 0.05751(16) 0.72741(11) -0.13698(10) 0.0148(3) Uani 1 1 d . . .
H12A H 0.1123 0.6731 -0.1566 0.018 Uiso 1 1 calc R A .
C13 C 0.03044(15) 0.73148(11) -0.05324(9) 0.0131(3) Uani 1 1 d . A .
C14 C 0.07535(15) 0.66734(11) 0.02245(9) 0.0118(3) Uani 1 1 d . A .
C15 C 0.21484(15) 0.51713(11) 0.08946(9) 0.0128(3) Uani 1 1 d . A .
C16 C 0.31265(16) 0.44350(11) 0.06982(10) 0.0167(3) Uani 1 1 d . . .
H16A H 0.3435 0.4432 0.0158 0.020 Uiso 1 1 calc R A .
C17 C 0.36385(17) 0.37101(12) 0.13023(10) 0.0187(3) Uani 1 1 d . A .
H17A H 0.4331 0.3214 0.1194 0.022 Uiso 1 1 calc R . .
C18 C 0.31222(16) 0.37200(11) 0.20713(10) 0.0167(3) Uani 1 1 d . . .
H18A H 0.3410 0.3199 0.2478 0.020 Uiso 1 1 calc R A .
C19 C 0.21929(16) 0.44856(11) 0.22448(9) 0.0143(3) Uani 1 1 d . A .
C20 C 0.16657(17) 0.45325(12) 0.30833(10) 0.0178(3) Uani 1 1 d . . .
H20A H 0.2175 0.5147 0.3462 0.027 Uiso 1 1 calc R A .
H20B H 0.1911 0.3888 0.3386 0.027 Uiso 1 1 calc R . .
H20C H 0.0565 0.4592 0.2951 0.027 Uiso 1 1 calc R . .
C21 C 0.29218(15) 0.88262(11) 0.30957(9) 0.0145(3) Uani 0.50 1 d PDU A 1
C22 C 0.2074(4) 0.8881(2) 0.3774(2) 0.0122(6) Uani 0.50 1 d PDU A 1
H22A H 0.1605 0.8255 0.3926 0.015 Uiso 0.50 1 calc PR A 1
C23 C 0.1944(4) 0.9849(3) 0.4205(2) 0.0178(6) Uani 0.50 1 d PDU A 1
H23A H 0.1333 0.9890 0.4623 0.021 Uiso 0.50 1 calc PR A 1
C24 C 0.2702(4) 1.0745(3) 0.4024(2) 0.0222(6) Uani 0.50 1 d PDU A 1
H24A H 0.2600 1.1407 0.4309 0.027 Uiso 0.50 1 calc PR A 1
C25 C 0.3613(4) 1.0682(3) 0.3428(2) 0.0221(6) Uani 0.50 1 d PDU A 1
H25A H 0.4171 1.1298 0.3327 0.026 Uiso 0.50 1 calc PR A 1
C26 C 0.3722(4) 0.9737(3) 0.2978(2) 0.0187(8) Uani 0.50 1 d PDU A 1
H26A H 0.4364 0.9713 0.2576 0.022 Uiso 0.50 1 calc PR A 1
C21A C 0.29218(15) 0.88262(11) 0.30957(9) 0.0145(3) Uani 0.50 1 d PDU A 2
C22A C 0.2019(4) 0.9056(3) 0.3650(3) 0.0157(8) Uani 0.50 1 d PDU A 2
H22B H 0.1272 0.8538 0.3723 0.019 Uiso 0.50 1 calc PR A 2
C23A C 0.2163(4) 1.0031(3) 0.4112(3) 0.0198(6) Uani 0.50 1 d PDU A 2
H23B H 0.1552 1.0162 0.4520 0.024 Uiso 0.50 1 calc PR A 2
C24A C 0.3181(4) 1.0807(3) 0.3985(2) 0.0203(6) Uani 0.50 1 d PDU A 2
H24B H 0.3254 1.1481 0.4291 0.024 Uiso 0.50 1 calc PR A 2
C25A C 0.4107(4) 1.0608(3) 0.3410(2) 0.0175(6) Uani 0.50 1 d PDU A 2
H25B H 0.4825 1.1143 0.3329 0.021 Uiso 0.50 1 calc PR A 2
C26A C 0.3986(4) 0.9625(3) 0.2953(3) 0.0128(7) Uani 0.50 1 d PDU A 2
H26B H 0.4604 0.9489 0.2550 0.015 Uiso 0.50 1 calc PR A 2
C27 C 0.43011(15) 0.68480(11) 0.32962(9) 0.0135(3) Uani 1 1 d . A .
C28 C 0.46003(16) 0.71311(12) 0.41976(10) 0.0176(3) Uani 1 1 d . . .
H28A H 0.4150 0.7720 0.4406 0.021 Uiso 1 1 calc R A .
C29 C 0.55588(19) 0.65501(13) 0.47904(10) 0.0240(4) Uani 1 1 d . A .
H29A H 0.5742 0.6737 0.5404 0.029 Uiso 1 1 calc R . .
C30 C 0.62457(18) 0.57030(12) 0.44936(10) 0.0223(3) Uani 1 1 d . . .
H30A H 0.6916 0.5321 0.4902 0.027 Uiso 1 1 calc R A .
C31 C 0.59558(16) 0.54127(11) 0.36038(10) 0.0177(3) Uani 1 1 d . A .
H31A H 0.6428 0.4832 0.3399 0.021 Uiso 1 1 calc R . .
C32 C 0.49739(15) 0.59711(11) 0.30092(10) 0.0150(3) Uani 1 1 d . . .
H32A H 0.4755 0.5756 0.2400 0.018 Uiso 1 1 calc R A .
C33 C 0.37373(15) 0.78506(11) 0.16008(9) 0.0129(3) Uani 1 1 d . A .
C34 C 0.49915(15) 0.73984(11) 0.13959(10) 0.0157(3) Uani 1 1 d . . .
H34A H 0.5525 0.6914 0.1772 0.019 Uiso 1 1 calc R A .
C35 C 0.54647(16) 0.76530(12) 0.06429(10) 0.0187(3) Uani 1 1 d . A .
H35A H 0.6308 0.7328 0.0505 0.022 Uiso 1 1 calc R . .
C36 C 0.47276(17) 0.83715(12) 0.00917(10) 0.0195(3) Uani 1 1 d . . .
H36A H 0.5057 0.8535 -0.0423 0.023 Uiso 1 1 calc R A .
C37 C 0.35011(17) 0.88511(12) 0.02986(10) 0.0182(3) Uani 1 1 d . A .
H37A H 0.2996 0.9354 -0.0069 0.022 Uiso 1 1 calc R . .
C38 C 0.30162(15) 0.85934(11) 0.10447(10) 0.0150(3) Uani 1 1 d . . .
H38A H 0.2179 0.8926 0.1183 0.018 Uiso 1 1 calc R A .
P2 P 0.79533(11) 0.26636(7) 0.38076(6) 0.0176(2) Uani 0.50 1 d PD B 1
F1 F 0.7786(3) 0.19503(18) 0.45942(15) 0.0441(6) Uani 0.50 1 d PD B 1
F2 F 0.9738(2) 0.24805(18) 0.40031(15) 0.0289(6) Uani 0.50 1 d PD B 1
F3 F 0.8136(3) 0.33895(18) 0.30367(15) 0.0172(6) Uani 0.50 1 d PD B 1
F4 F 0.7605(3) 0.16340(18) 0.31382(16) 0.0279(6) Uani 0.50 1 d PD B 1
F5 F 0.8290(3) 0.36924(17) 0.44749(14) 0.0273(6) Uani 0.50 1 d PD B 1
F6 F 0.6168(2) 0.28456(18) 0.36068(17) 0.0261(6) Uani 0.50 1 d PD B 1
P2A P 0.76073(12) 0.24923(9) 0.37138(7) 0.0180(2) Uani 0.50 1 d PD C 2
F1A F 0.7030(3) 0.16338(18) 0.42912(15) 0.0399(6) Uani 0.50 1 d PD C 2
F2A F 0.9306(3) 0.2160(2) 0.40296(17) 0.0370(7) Uani 0.50 1 d PD C 2
F3A F 0.8139(4) 0.3326(2) 0.3114(2) 0.0307(8) Uani 0.50 1 d PD C 2
F4A F 0.7309(3) 0.1622(2) 0.28941(17) 0.0271(6) Uani 0.50 1 d PD C 2
F5A F 0.7866(3) 0.3358(2) 0.45208(15) 0.0322(6) Uani 0.50 1 d PD C 2
F6A F 0.5889(3) 0.2824(2) 0.33941(18) 0.0229(6) Uani 0.50 1 d PD C 2

loop_
_atom_site_aniso_label
_atom_site_aniso_U_11
_atom_site_aniso_U_22
_atom_site_aniso_U_33
_atom_site_aniso_U_23
_atom_site_aniso_U_13
_atom_site_aniso_U_12
Cl1 0.01261(13) 0.01025(14) 0.01586(14) -0.00308(12) 0.00460(11) -0.00110(11)
Ru1 0.00983(5) 0.00702(5) 0.01303(5) -0.00283(4) 0.00422(4) 0.00032(4)
P1 0.00951(14) 0.00693(15) 0.01648(16) -0.00161(13) 0.00393(12) 0.00090(12)
N1 0.0103(5) 0.0112(5) 0.0170(6) -0.0047(5) 0.0039(4) -0.0022(4)
N2 0.0146(5) 0.0095(5) 0.0208(6) -0.0019(5) 0.0068(5) 0.0013(4)
N3 0.0116(5) 0.0063(5) 0.0184(6) -0.0042(5) 0.0050(4) 0.0007(4)
N4 0.0147(5) 0.0089(5) 0.0130(5) -0.0029(4) 0.0055(4) 0.0026(4)
N5 0.0121(5) 0.0080(5) 0.0154(5) -0.0026(5) 0.0034(4) -0.0006(4)
C1 0.0164(6) 0.0187(7) 0.0183(7) -0.0024(6) 0.0040(5) 0.0006(6)
C2 0.0106(6) 0.0155(7) 0.0175(7) -0.0042(6) 0.0028(5) -0.0035(5)
C3 0.0152(6) 0.0213(8) 0.0185(7) -0.0064(6) 0.0070(5) -0.0007(6)
C4 0.0164(6) 0.0161(7) 0.0253(7) -0.0093(6) 0.0086(6) 0.0016(6)
C5 0.0171(6) 0.0136(7) 0.0254(7) -0.0031(6) 0.0075(6) 0.0027(5)
C6 0.0118(6) 0.0104(6) 0.0211(7) -0.0044(6) 0.0049(5) -0.0009(5)
C7 0.0117(6) 0.0086(6) 0.0197(7) -0.0007(5) 0.0049(5) -0.0004(5)
C8 0.0147(6) 0.0091(6) 0.0191(7) -0.0013(5) 0.0062(5) -0.0001(5)
C9 0.0213(7) 0.0097(6) 0.0240(7) 0.0010(6) 0.0094(6) 0.0041(5)
C10 0.0250(7) 0.0124(7) 0.0239(7) 0.0056(6) 0.0089(6) 0.0037(6)
C11 0.0231(7) 0.0146(7) 0.0182(7) 0.0010(6) 0.0086(6) 0.0002(6)
C12 0.0163(6) 0.0102(6) 0.0190(7) -0.0019(6) 0.0071(5) -0.0001(5)
C13 0.0133(6) 0.0079(6) 0.0181(7) -0.0006(5) 0.0040(5) 0.0000(5)
C14 0.0111(6) 0.0073(6) 0.0161(6) -0.0038(5) 0.0033(5) -0.0018(5)
C15 0.0124(6) 0.0094(6) 0.0163(6) -0.0023(5) 0.0038(5) -0.0002(5)
C16 0.0205(7) 0.0131(7) 0.0170(7) -0.0029(6) 0.0056(5) 0.0043(6)
C17 0.0206(7) 0.0124(7) 0.0231(7) -0.0035(6) 0.0049(6) 0.0064(6)
C18 0.0201(7) 0.0094(6) 0.0190(7) -0.0007(6) 0.0019(6) 0.0013(5)
C19 0.0156(6) 0.0100(6) 0.0154(7) -0.0027(5) 0.0016(5) -0.0023(5)
C20 0.0213(7) 0.0145(7) 0.0186(7) 0.0013(6) 0.0067(6) 0.0022(6)
C21 0.0129(6) 0.0099(6) 0.0174(7) -0.0022(5) -0.0034(5) 0.0037(5)
C22 0.0107(11) 0.0088(7) 0.0155(11) -0.0026(8) -0.0003(9) 0.0049(8)
C23 0.0185(12) 0.0110(10) 0.0199(14) -0.0084(8) -0.0012(9) 0.0010(9)
C24 0.0320(12) 0.0091(8) 0.0219(12) -0.0057(9) 0.0006(9) 0.0017(10)
C25 0.0308(14) 0.0086(10) 0.0242(13) 0.0000(9) 0.0014(9) 0.0002(11)
C26 0.0236(16) 0.0138(12) 0.0156(14) -0.0006(10) -0.0019(11) 0.0034(12)
C21A 0.0129(6) 0.0099(6) 0.0174(7) -0.0022(5) -0.0034(5) 0.0037(5)
C22A 0.0141(15) 0.0086(9) 0.0207(16) 0.0020(10) -0.0040(12) 0.0016(10)
C23A 0.0213(11) 0.0160(11) 0.0219(15) -0.0051(10) 0.0069(10) -0.0017(10)
C24A 0.0228(12) 0.0121(10) 0.0253(13) -0.0084(9) 0.0074(9) -0.0031(9)
C25A 0.0181(12) 0.0103(10) 0.0230(14) -0.0053(9) 0.0048(9) -0.0017(11)
C26A 0.0147(15) 0.0047(11) 0.0178(15) 0.0013(9) 0.0008(11) 0.0042(11)
C27 0.0130(6) 0.0083(6) 0.0205(7) 0.0027(5) 0.0060(5) 0.0011(5)
C28 0.0223(7) 0.0142(7) 0.0205(7) 0.0044(6) 0.0115(6) 0.0064(6)
C29 0.0349(8) 0.0252(8) 0.0174(7) 0.0085(6) 0.0130(6) 0.0119(7)
C30 0.0264(7) 0.0205(7) 0.0245(7) 0.0119(6) 0.0108(6) 0.0099(6)
C31 0.0157(6) 0.0112(7) 0.0288(8) 0.0048(6) 0.0089(6) 0.0041(5)
C32 0.0126(6) 0.0103(6) 0.0221(7) -0.0012(6) 0.0050(5) -0.0007(5)
C33 0.0119(6) 0.0085(6) 0.0176(7) -0.0023(5) 0.0033(5) -0.0021(5)
C34 0.0133(6) 0.0123(7) 0.0195(7) -0.0042(6) 0.0016(5) -0.0006(5)
C35 0.0142(6) 0.0180(7) 0.0236(7) -0.0090(6) 0.0066(6) -0.0009(6)
C36 0.0228(7) 0.0179(7) 0.0190(7) -0.0042(6) 0.0101(6) -0.0043(6)
C37 0.0217(7) 0.0109(7) 0.0222(7) 0.0006(6) 0.0065(6) -0.0015(6)
C38 0.0130(6) 0.0110(6) 0.0216(7) -0.0016(6) 0.0061(5) 0.0002(5)
P2 0.0276(4) 0.0109(4) 0.0178(4) 0.0023(3) 0.0111(3) 0.0048(3)
F1 0.0769(14) 0.0339(11) 0.0400(11) 0.0245(9) 0.0405(10) 0.0288(11)
F2 0.0279(10) 0.0306(11) 0.0280(10) 0.0001(9) 0.0034(8) 0.0157(9)
F3 0.0231(10) 0.0134(10) 0.0167(10) 0.0052(8) 0.0079(8) -0.0032(9)
F4 0.0347(11) 0.0136(10) 0.0385(12) -0.0108(9) 0.0190(9) -0.0034(8)
F5 0.0354(11) 0.0229(11) 0.0192(10) -0.0058(8) -0.0031(8) 0.0127(9)
F6 0.0240(10) 0.0146(10) 0.0432(13) -0.0059(9) 0.0178(9) -0.0011(8)
P2A 0.0258(5) 0.0167(5) 0.0149(4) 0.0045(4) 0.0092(3) 0.0101(4)
F1A 0.0633(13) 0.0320(11) 0.0410(12) 0.0254(9) 0.0353(10) 0.0269(10)
F2A 0.0315(12) 0.0486(16) 0.0328(12) 0.0047(11) 0.0063(10) 0.0239(11)
F3A 0.0355(15) 0.0237(14) 0.0387(15) 0.0091(12) 0.0180(12) 0.0064(12)
F4A 0.0392(13) 0.0172(11) 0.0281(12) -0.0055(9) 0.0152(10) 0.0049(9)
F5A 0.0354(12) 0.0404(15) 0.0190(10) -0.0092(10) 0.0026(9) 0.0146(11)
F6A 0.0220(11) 0.0158(11) 0.0319(12) 0.0028(9) 0.0072(9) 0.0035(8)

loop_
_atom_type_symbol
_atom_type_description
_atom_type_scat_dispersion_real
_atom_type_scat_dispersion_imag
_atom_type_scat_source
C C 0.0181 0.0091 'International Tables Vol C Tables 4.2.6.8 and 6.1.1.4'
H H 0.0000 0.0000 'International Tables Vol C Tables 4.2.6.8 and 6.1.1.4'
Cl Cl 0.3639 0.7018 'International Tables Vol C Tables 4.2.6.8 and 6.1.1.4'
F F 0.0727 0.0534 'International Tables Vol C Tables 4.2.6.8 and 6.1.1.4'
N N 0.0311 0.0180 'International Tables Vol C Tables 4.2.6.8 and 6.1.1.4'
P P 0.2955 0.4335 'International Tables Vol C Tables 4.2.6.8 and 6.1.1.4'
Ru Ru 0.0552 3.2960 'International Tables Vol C Tables 4.2.6.8 and 6.1.1.4'

loop_
_geom_angle_atom_site_label_1
_geom_angle_atom_site_label_2
_geom_angle_atom_site_label_3
_geom_angle
N3 Ru1 N1 90.38(5)
N3 Ru1 N5 91.40(5)
N1 Ru1 N5 174.75(4)
N3 Ru1 P1 90.42(3)
N1 Ru1 P1 95.19(3)
N5 Ru1 P1 89.73(3)
N3 Ru1 Cl1 89.48(3)
N1 Ru1 Cl1 86.30(3)
N5 Ru1 Cl1 88.78(3)
P1 Ru1 Cl1 178.504(12)
C27 P1 C21 103.23(6)
C27 P1 C33 107.31(6)
C21 P1 C33 101.71(7)
C27 P1 Ru1 111.75(5)
C21 P1 Ru1 119.01(5)
C33 P1 Ru1 112.66(4)
C2 N1 C6 119.03(12)
C2 N1 Ru1 114.64(9)
C6 N1 Ru1 126.33(10)
C7 N2 C6 126.24(12)
C14 N3 C7 108.91(12)
C14 N3 Ru1 127.11(9)
C7 N3 Ru1 123.96(10)
C14 N4 C15 131.11(13)
C14 N4 H4A 115.7(13)
C15 N4 H4A 113.2(13)
C15 N5 C19 117.00(12)
C15 N5 Ru1 123.72(9)
C19 N5 Ru1 119.21(10)
C2 C1 H1A 109.5
C2 C1 H1B 109.5
H1A C1 H1B 109.5
C2 C1 H1C 109.5
H1A C1 H1C 109.5
H1B C1 H1C 109.5
N1 C2 C3 121.71(14)
N1 C2 C1 114.99(13)
C3 C2 C1 123.22(14)
C2 C3 C4 119.58(14)
C2 C3 H3A 120.2
C4 C3 H3A 120.2
C5 C4 C3 118.65(14)
C5 C4 H4B 120.7
C3 C4 H4B 120.7
C4 C5 C6 119.88(14)
C4 C5 H5A 120.1
C6 C5 H5A 120.1
N1 C6 N2 122.95(13)
N1 C6 C5 120.83(14)
N2 C6 C5 116.19(13)
N2 C7 N3 129.19(13)
N2 C7 C8 123.77(13)
N3 C7 C8 107.00(12)
C9 C8 C13 121.30(14)
C9 C8 C7 130.71(13)
C13 C8 C7 107.94(12)
C8 C9 C10 117.51(14)
C8 C9 H9A 121.2
C10 C9 H9A 121.2
C11 C10 C9 121.26(14)
C11 C10 H10A 119.4
C9 C10 H10A 119.4
C10 C11 C12 121.31(14)
C10 C11 H11A 119.3
C12 C11 H11A 119.3
C13 C12 C11 117.18(13)
C13 C12 H12A 121.4
C11 C12 H12A 121.4
C12 C13 C8 121.43(13)
C12 C13 C14 133.38(13)
C8 C13 C14 105.10(12)
N3 C14 N4 124.78(13)
N3 C14 C13 111.04(12)
N4 C14 C13 124.13(13)
N5 C15 C16 123.02(13)
N5 C15 N4 121.12(12)
C16 C15 N4 115.86(13)
C17 C16 C15 118.84(14)
C17 C16 H16A 120.6
C15 C16 H16A 120.6
C16 C17 C18 118.72(14)
C16 C17 H17A 120.6
C18 C17 H17A 120.6
C19 C18 C17 119.98(14)
C19 C18 H18A 120.0
C17 C18 H18A 120.0
N5 C19 C18 121.95(14)
N5 C19 C20 117.17(13)
C18 C19 C20 120.86(13)
C19 C20 H20A 109.5
C19 C20 H20B 109.5
H20A C20 H20B 109.5
C19 C20 H20C 109.5
H20A C20 H20C 109.5
H20B C20 H20C 109.5
C26 C21 C22 117.0(2)
C26 C21 P1 126.99(19)
C22 C21 P1 115.91(15)
C23 C22 C21 120.3(3)
C23 C22 H22A 119.9
C21 C22 H22A 119.9
C24 C23 C22 119.8(3)
C24 C23 H23A 120.1
C22 C23 H23A 120.1
C23 C24 C25 120.1(3)
C23 C24 H24A 120.0
C25 C24 H24A 120.0
C26 C25 C24 120.8(3)
C26 C25 H25A 119.6
C24 C25 H25A 119.6
C21 C26 C25 121.6(3)
C21 C26 H26A 119.2
C25 C26 H26A 119.2
C23A C22A H22B 119.4
C24A C23A C22A 120.4(4)
C24A C23A H23B 119.8
C22A C23A H23B 119.8
C23A C24A C25A 119.9(3)
C23A C24A H24B 120.0
C25A C24A H24B 120.0
C24A C25A C26A 120.1(3)
C24A C25A H25B 120.0
C26A C25A H25B 120.0
C25A C26A H26B 120.4
C28 C27 C32 118.64(13)
C28 C27 P1 120.05(11)
C32 C27 P1 120.96(11)
C29 C28 C27 120.03(14)
C29 C28 H28A 120.0
C27 C28 H28A 120.0
C30 C29 C28 120.55(14)
C30 C29 H29A 119.7
C28 C29 H29A 119.7
C31 C30 C29 119.99(14)
C31 C30 H30A 120.0
C29 C30 H30A 120.0
C30 C31 C32 119.90(14)
C30 C31 H31A 120.1
C32 C31 H31A 120.1
C31 C32 C27 120.85(14)
C31 C32 H32A 119.6
C27 C32 H32A 119.6
C34 C33 C38 117.97(13)
C34 C33 P1 125.38(11)
C38 C33 P1 116.62(11)
C35 C34 C33 120.32(13)
C35 C34 H34A 119.8
C33 C34 H34A 119.8
C36 C35 C34 121.12(14)
C36 C35 H35A 119.4
C34 C35 H35A 119.4
C35 C36 C37 119.32(14)
C35 C36 H36A 120.3
C37 C36 H36A 120.3
C38 C37 C36 119.80(14)
C38 C37 H37A 120.1
C36 C37 H37A 120.1
C37 C38 C33 121.43(13)
C37 C38 H38A 119.3
C33 C38 H38A 119.3
F3 P2 F5 88.85(12)
F3 P2 F1 178.99(14)
F5 P2 F1 90.21(13)
F3 P2 F4 91.16(13)
F5 P2 F4 179.64(14)
F1 P2 F4 89.78(13)
F3 P2 F2 89.78(13)
F5 P2 F2 90.43(12)
F1 P2 F2 89.86(13)
F4 P2 F2 89.93(13)
F3 P2 F6 90.02(13)
F5 P2 F6 89.77(13)
F1 P2 F6 90.35(14)
F4 P2 F6 89.87(13)
F2 P2 F6 179.71(15)
F3A P2A F2A 90.49(16)
F3A P2A F5A 91.18(16)
F2A P2A F5A 90.88(14)
F3A P2A F1A 178.11(16)
F2A P2A F1A 90.61(14)
F5A P2A F1A 90.34(14)
F3A P2A F4A 89.00(16)
F2A P2A F4A 90.31(15)
F5A P2A F4A 178.80(15)
F1A P2A F4A 89.46(14)
F3A P2A F6A 89.65(16)
F2A P2A F6A 179.81(17)
F5A P2A F6A 89.25(14)
F1A P2A F6A 89.25(14)
F4A P2A F6A 89.57(14)

loop_
_geom_bond_atom_site_label_1
_geom_bond_atom_site_label_2
_geom_bond_distance
Cl1 Ru1 2.4697(4)
Ru1 N3 1.9475(12)
Ru1 N1 2.0476(12)
Ru1 N5 2.0995(12)
Ru1 P1 2.3355(4)
P1 C27 1.8302(14)
P1 C21 1.8330(15)
P1 C33 1.8434(15)
N1 C2 1.3574(19)
N1 C6 1.3577(19)
N2 C7 1.2832(19)
N2 C6 1.3905(19)
N3 C14 1.3290(19)
N3 C7 1.4118(17)
N4 C14 1.3385(18)
N4 C15 1.4031(18)
N4 H4A 0.811(19)
N5 C15 1.3514(19)
N5 C19 1.3735(18)
C1 C2 1.494(2)
C1 H1A 0.9800
C1 H1B 0.9800
C1 H1C 0.9800
C2 C3 1.382(2)
C3 C4 1.391(2)
C3 H3A 0.9500
C4 C5 1.380(2)
C4 H4B 0.9500
C5 C6 1.398(2)
C5 H5A 0.9500
C7 C8 1.464(2)
C8 C9 1.384(2)
C8 C13 1.397(2)
C9 C10 1.393(2)
C9 H9A 0.9500
C10 C11 1.390(2)
C10 H10A 0.9500
C11 C12 1.398(2)
C11 H11A 0.9500
C12 C13 1.386(2)
C12 H12A 0.9500
C13 C14 1.4689(19)
C15 C16 1.393(2)
C16 C17 1.379(2)
C16 H16A 0.9500
C17 C18 1.387(2)
C17 H17A 0.9500
C18 C19 1.377(2)
C18 H18A 0.9500
C19 C20 1.495(2)
C20 H20A 0.9800
C20 H20B 0.9800
C20 H20C 0.9800
C21 C26 1.377(4)
C21 C22 1.447(4)
C22 C23 1.395(4)
C22 H22A 0.9500
C23 C24 1.376(5)
C23 H23A 0.9500
C24 C25 1.382(5)
C24 H24A 0.9500
C25 C26 1.380(5)
C25 H25A 0.9500
C26 H26A 0.9500
C22A C23A 1.385(5)
C22A H22B 0.9500
C23A C24A 1.369(5)
C23A H23B 0.9500
C24A C25A 1.387(5)
C24A H24B 0.9500
C25A C26A 1.392(5)
C25A H25B 0.9500
C26A H26B 0.9500
C27 C28 1.397(2)
C27 C32 1.401(2)
C28 C29 1.393(2)
C28 H28A 0.9500
C29 C30 1.384(2)
C29 H29A 0.9500
C30 C31 1.382(2)
C30 H30A 0.9500
C31 C32 1.388(2)
C31 H31A 0.9500
C32 H32A 0.9500
C33 C34 1.395(2)
C33 C38 1.406(2)
C34 C35 1.392(2)
C34 H34A 0.9500
C35 C36 1.384(2)
C35 H35A 0.9500
C36 C37 1.390(2)
C36 H36A 0.9500
C37 C38 1.388(2)
C37 H37A 0.9500
C38 H38A 0.9500
P2 F3 1.592(3)
P2 F5 1.598(2)
P2 F1 1.599(2)
P2 F4 1.601(2)
P2 F2 1.609(2)
P2 F6 1.610(2)
P2A F3A 1.582(3)
P2A F2A 1.594(3)
P2A F5A 1.595(3)
P2A F1A 1.596(2)
P2A F4A 1.611(3)
P2A F6A 1.611(3)

loop_
_geom_hbond_atom_site_label_D
_geom_hbond_atom_site_label_H
_geom_hbond_atom_site_label_A
_geom_hbond_distance_DH
_geom_hbond_distance_HA
_geom_hbond_distance_DA
_geom_hbond_angle_DHA
_geom_hbond_site_symmetry_A
N4 H4A Cl1 0.811(19) 2.432(19) 3.2054(13) 159.8(17) 2_565

loop_
_geom_torsion_atom_site_label_1
_geom_torsion_atom_site_label_2
_geom_torsion_atom_site_label_3
_geom_torsion_atom_site_label_4
_geom_torsion
N3 Ru1 P1 C27 -145.66(6)
N1 Ru1 P1 C27 123.92(6)
N5 Ru1 P1 C27 -54.26(6)
Cl1 Ru1 P1 C27 -59.4(5)
N3 Ru1 P1 C21 94.13(6)
N1 Ru1 P1 C21 3.71(6)
N5 Ru1 P1 C21 -174.47(6)
Cl1 Ru1 P1 C21 -180(66)
N3 Ru1 P1 C33 -24.75(6)
N1 Ru1 P1 C33 -115.17(6)
N5 Ru1 P1 C33 66.65(6)
Cl1 Ru1 P1 C33 61.5(5)
N3 Ru1 N1 C2 170.27(10)
N5 Ru1 N1 C2 60.4(5)
P1 Ru1 N1 C2 -99.27(9)
Cl1 Ru1 N1 C2 80.82(9)
N3 Ru1 N1 C6 -10.07(11)
N5 Ru1 N1 C6 -119.9(5)
P1 Ru1 N1 C6 80.39(11)
Cl1 Ru1 N1 C6 -99.52(11)
N1 Ru1 N3 C14 -176.85(11)
N5 Ru1 N3 C14 -1.79(11)
P1 Ru1 N3 C14 87.95(11)
Cl1 Ru1 N3 C14 -90.56(11)
N1 Ru1 N3 C7 5.08(10)
N5 Ru1 N3 C7 -179.86(10)
P1 Ru1 N3 C7 -90.12(10)
Cl1 Ru1 N3 C7 91.37(10)
N3 Ru1 N5 C15 8.11(11)
N1 Ru1 N5 C15 117.9(5)
P1 Ru1 N5 C15 -82.30(10)
Cl1 Ru1 N5 C15 97.56(10)
N3 Ru1 N5 C19 -174.99(10)
N1 Ru1 N5 C19 -65.2(5)
P1 Ru1 N5 C19 94.59(10)
Cl1 Ru1 N5 C19 -85.54(10)
C6 N1 C2 C3 -3.89(19)
Ru1 N1 C2 C3 175.80(10)
C6 N1 C2 C1 179.45(12)
Ru1 N1 C2 C1 -0.86(15)
N1 C2 C3 C4 -1.2(2)
C1 C2 C3 C4 175.18(13)
C2 C3 C4 C5 3.7(2)
C3 C4 C5 C6 -1.1(2)
C2 N1 C6 N2 -171.69(12)
Ru1 N1 C6 N2 8.67(19)
C2 N1 C6 C5 6.46(19)
Ru1 N1 C6 C5 -173.18(10)
C7 N2 C6 N1 1.2(2)
C7 N2 C6 C5 -177.05(13)
C4 C5 C6 N1 -4.0(2)
C4 C5 C6 N2 174.28(13)
C6 N2 C7 N3 -7.0(2)
C6 N2 C7 C8 175.53(13)
C14 N3 C7 N2 -176.53(14)
Ru1 N3 C7 N2 1.8(2)
C14 N3 C7 C8 1.23(14)
Ru1 N3 C7 C8 179.61(8)
N2 C7 C8 C9 -0.4(2)
N3 C7 C8 C9 -178.29(14)
N2 C7 C8 C13 176.88(13)
N3 C7 C8 C13 -1.03(15)
C13 C8 C9 C10 -0.3(2)
C7 C8 C9 C10 176.60(14)
C8 C9 C10 C11 -0.3(2)
C9 C10 C11 C12 0.2(2)
C10 C11 C12 C13 0.4(2)
C11 C12 C13 C8 -1.0(2)
C11 C12 C13 C14 -177.05(14)
C9 C8 C13 C12 1.0(2)
C7 C8 C13 C12 -176.55(12)
C9 C8 C13 C14 178.02(13)
C7 C8 C13 C14 0.46(14)
C7 N3 C14 N4 176.39(12)
Ru1 N3 C14 N4 -1.92(19)
C7 N3 C14 C13 -0.98(15)
Ru1 N3 C14 C13 -179.29(9)
C15 N4 C14 N3 0.7(2)
C15 N4 C14 C13 177.77(13)
C12 C13 C14 N3 176.80(14)
C8 C13 C14 N3 0.31(15)
C12 C13 C14 N4 -0.6(2)
C8 C13 C14 N4 -177.08(12)
C19 N5 C15 C16 -7.97(19)
Ru1 N5 C15 C16 168.98(10)
C19 N5 C15 N4 172.06(12)
Ru1 N5 C15 N4 -10.98(17)
C14 N4 C15 N5 6.5(2)
C14 N4 C15 C16 -173.46(13)
N5 C15 C16 C17 4.2(2)
N4 C15 C16 C17 -175.83(13)
C15 C16 C17 C18 2.0(2)
C16 C17 C18 C19 -4.0(2)
C15 N5 C19 C18 5.77(19)
Ru1 N5 C19 C18 -171.33(10)
C15 N5 C19 C20 -176.11(12)
Ru1 N5 C19 C20 6.79(16)
C17 C18 C19 N5 0.1(2)
C17 C18 C19 C20 -177.95(13)
C27 P1 C21 C26 96.5(2)
C33 P1 C21 C26 -14.6(2)
Ru1 P1 C21 C26 -139.0(2)
C27 P1 C21 C22 -79.82(17)
C33 P1 C21 C22 169.02(16)
Ru1 P1 C21 C22 44.63(17)
C26 C21 C22 C23 7.4(4)
P1 C21 C22 C23 -175.8(2)
C21 C22 C23 C24 -4.1(5)
C22 C23 C24 C25 -1.2(5)
C23 C24 C25 C26 3.0(5)
C22 C21 C26 C25 -5.7(4)
P1 C21 C26 C25 177.9(2)
C24 C25 C26 C21 0.7(5)
C22A C23A C24A C25A -1.9(6)
C23A C24A C25A C26A 1.0(5)
C21 P1 C27 C28 27.29(13)
C33 P1 C27 C28 134.25(12)
Ru1 P1 C27 C28 -101.78(11)
C21 P1 C27 C32 -159.59(11)
C33 P1 C27 C32 -52.63(13)
Ru1 P1 C27 C32 71.35(12)
C32 C27 C28 C29 0.4(2)
P1 C27 C28 C29 173.72(12)
C27 C28 C29 C30 1.3(2)
C28 C29 C30 C31 -1.5(2)
C29 C30 C31 C32 -0.1(2)
C30 C31 C32 C27 1.8(2)
C28 C27 C32 C31 -2.0(2)
P1 C27 C32 C31 -175.20(11)
C27 P1 C33 C34 17.38(14)
C21 P1 C33 C34 125.41(12)
Ru1 P1 C33 C34 -106.04(12)
C27 P1 C33 C38 -164.76(10)
C21 P1 C33 C38 -56.73(12)
Ru1 P1 C33 C38 71.82(11)
C38 C33 C34 C35 -2.4(2)
P1 C33 C34 C35 175.43(11)
C33 C34 C35 C36 1.3(2)
C34 C35 C36 C37 0.4(2)
C35 C36 C37 C38 -1.0(2)
C36 C37 C38 C33 -0.2(2)
C34 C33 C38 C37 1.9(2)
P1 C33 C38 C37 -176.15(11)
